data_2311432
loop_
_publ_author_name
'Suhud, Khairi'
'Hasbullah, Siti Aishah'
'Ahmad, Musa'
'Heng, Lee Yook'
'Kassim, Mohammad B.'

_publ_section_title
;
 Crystal structure of
 4-meth-oxy-<i>N</i>-(piperidine-1-carbono-thio-yl)benzamide.
;
_journal_issue 'Pt 10'
_journal_name_full 'Acta crystallographica. Section E, Crystallographic communications'
_journal_page_first 1530
_journal_page_last 1533
_journal_paper_doi 10.1107/S2056989017013317
_journal_volume 73
_journal_year 2017
_chemical_formula_iupac 'C14 H18 N2 O2 S'
_chemical_formula_moiety 'C14 H18 N2 O2 S'
_chemical_formula_sum 'C14 H18 N2 O2 S'
_chemical_formula_weight 278.36
_chemical_melting_point_gt 402
_chemical_melting_point_lt 401
_chemical_name_systematic
;
4-Methoxy-<i>N</i>-(piperidine-1-carbonothioyl)benzamide
;
_space_group_IT_number 14
_space_group_name_Hall '-P 2ybc'
_space_group_name_H-M_alt 'P 1 21/c 1'
_symmetry_cell_setting monoclinic
_symmetry_space_group_name_Hall '-P 2ybc'
_symmetry_space_group_name_H-M 'P 1 21/c 1'
_atom_sites_solution_hydrogens geom
_atom_sites_solution_primary direct
_atom_sites_solution_secondary difmap
_audit_creation_method SHELXL-97
_cell_angle_alpha 90.00
_cell_angle_beta 106.612(3)
_cell_angle_gamma 90.00
_cell_formula_units_Z 4
_cell_length_a 8.2228(9)
_cell_length_b 18.1289(19)
_cell_length_c 9.9450(10)
_cell_measurement_reflns_used 9933
_cell_measurement_temperature 296(2)
_cell_measurement_theta_max 25.0
_cell_measurement_theta_min 3.10
_cell_volume 1420.6(3)
_computing_cell_refinement
;
SAINT (Bruker, 2007)
;
_computing_data_collection
;
SMART (Bruker, 2007)
;
_computing_data_reduction
;
SAINT (Bruker, 2007)
;
_computing_molecular_graphics
;
<i>OLEX2</i> (Dolomanov <i>et al.</i>,  2009)
;
_computing_publication_material
;
PLATON (Spek, 2009) and publCIF (Westrip, 2010)
;
_computing_structure_refinement
;
SHELXL97 (Sheldrick, 2015)
;
_computing_structure_solution
;
SHELXS97 (Sheldrick, 2008)
;
_diffrn_ambient_temperature 296(2)
_diffrn_measured_fraction_theta_full 0.998
_diffrn_measured_fraction_theta_max 0.998
_diffrn_measurement_device_type 'Bruker SMART APEX CCD area-detector'
_diffrn_measurement_method '\w scan'
_diffrn_radiation_monochromator graphite
_diffrn_radiation_source 'fine-focus sealed tube'
_diffrn_radiation_type MoK\a
_diffrn_radiation_wavelength 0.71073
_diffrn_reflns_av_R_equivalents 0.0494
_diffrn_reflns_av_sigmaI/netI 0.0181
_diffrn_reflns_limit_h_max 9
_diffrn_reflns_limit_h_min -9
_diffrn_reflns_limit_k_max 21
_diffrn_reflns_limit_k_min -21
_diffrn_reflns_limit_l_max 11
_diffrn_reflns_limit_l_min -11
_diffrn_reflns_number 38784
_diffrn_reflns_theta_full 25.00
_diffrn_reflns_theta_max 25.00
_diffrn_reflns_theta_min 3.06
_exptl_absorpt_coefficient_mu 0.228
_exptl_absorpt_correction_T_max 0.9645
_exptl_absorpt_correction_T_min 0.8947
_exptl_absorpt_correction_type multi-scan
_exptl_absorpt_process_details
;
(SADABS; Bruker, 2007)
;
_exptl_crystal_colour pale-yellow
_exptl_crystal_density_diffrn 1.301
_exptl_crystal_density_method 'not measured'
_exptl_crystal_description block
_exptl_crystal_F_000 592
_exptl_crystal_size_max 0.50
_exptl_crystal_size_mid 0.35
_exptl_crystal_size_min 0.16
_refine_diff_density_max 0.987
_refine_diff_density_min -0.524
_refine_ls_extinction_coef 0.012(4)
_refine_ls_extinction_expression Fc^*^=kFc[1+0.001xFc^2^\l^3^/sin(2\q)]^-1/4^
_refine_ls_extinction_method
;
SHELXL97 (Sheldrick, 2008)
;
_refine_ls_goodness_of_fit_ref 1.027
_refine_ls_hydrogen_treatment mixed
_refine_ls_matrix_type full
_refine_ls_number_parameters 178
_refine_ls_number_reflns 2500
_refine_ls_number_restraints 0
_refine_ls_restrained_S_all 1.027
_refine_ls_R_factor_all 0.1009
_refine_ls_R_factor_gt 0.0813
_refine_ls_shift/su_max 0.000
_refine_ls_shift/su_mean 0.000
_refine_ls_structure_factor_coef Fsqd
_refine_ls_weighting_details 'calc w=1/[\s^2^(Fo^2^)+(0.1213P)^2^+2.9951P] where P=(Fo^2^+2Fc^2^)/3'
_refine_ls_weighting_scheme calc
_refine_ls_wR_factor_gt 0.2239
_refine_ls_wR_factor_ref 0.2507
_reflns_number_gt 1955
_reflns_number_total 2500
_reflns_threshold_expression >2sigma(I)
_cod_data_source_file su4162sup1.cif
_cod_data_source_block I
_cod_original_sg_symbol_H-M 'P 21/c'
_cod_database_code 2311432

loop_
_symmetry_equiv_pos_as_xyz
'x, y, z'
'-x, y+1/2, -z+1/2'
'-x, -y, -z'
'x, -y+1/2, z+1/2'

loop_
_atom_site_type_symbol
_atom_site_label
_atom_site_fract_x
_atom_site_fract_y
_atom_site_fract_z
_atom_site_U_iso_or_equiv
_atom_site_adp_type
_atom_site_calc_flag
_atom_site_refinement_flags
_atom_site_occupancy
_atom_site_symmetry_multiplicity
S S1 0.10498(18) 0.58727(6) 1.00073(14) 0.0680(5) Uani d . 1 1
O O1 0.0919(5) 0.77247(17) 0.7982(3) 0.0700(10) Uani d . 1 1
O O2 -0.3058(4) 1.02962(17) 0.9922(3) 0.0636(9) Uani d . 1 1
N N1 0.1299(4) 0.73279(18) 1.0176(3) 0.0460(8) Uani d . 1 1
N N2 0.3615(6) 0.6709(2) 0.9800(6) 0.0807(15) Uani d . 1 1
C C1 -0.0338(5) 0.8445(2) 0.9412(4) 0.0416(9) Uani d . 1 1
C C2 -0.1170(5) 0.8893(3) 0.8297(4) 0.0529(11) Uani d . 1 1
H H2 -0.1117 0.8781 0.7397 0.064 Uiso calc R 1 1
C C3 -0.2068(6) 0.9496(3) 0.8504(4) 0.0587(11) Uani d . 1 1
H H3 -0.2622 0.9788 0.7742 0.070 Uiso calc R 1 1
C C4 -0.2165(5) 0.9679(2) 0.9832(4) 0.0487(10) Uani d . 1 1
C C5 -0.1338(5) 0.9242(2) 1.0951(4) 0.0496(10) Uani d . 1 1
H H5 -0.1389 0.9357 1.1850 0.059 Uiso calc R 1 1
C C6 -0.0434(5) 0.8633(2) 1.0739(4) 0.0482(10) Uani d . 1 1
H H6 0.0123 0.8342 1.1502 0.058 Uiso calc R 1 1
C C7 0.0655(5) 0.7812(2) 0.9123(4) 0.0460(10) Uani d . 1 1
C C8 0.2076(6) 0.6650(2) 0.9959(4) 0.0502(10) Uani d . 1 1
C C9 0.4655(9) 0.7393(3) 0.9999(9) 0.102(2) Uani d . 1 1
H H9A 0.3928 0.7814 0.9997 0.122 Uiso calc R 1 1
H H9B 0.5499 0.7374 1.0907 0.122 Uiso calc R 1 1
C C10 0.5469(9) 0.7491(4) 0.8969(9) 0.105(2) Uani d . 1 1
H H10A 0.6200 0.7920 0.9201 0.126 Uiso calc R 1 1
H H10B 0.4624 0.7588 0.8082 0.126 Uiso calc R 1 1
C C11 0.6528(7) 0.6829(4) 0.8795(8) 0.0910(18) Uani d . 1 1
H H11A 0.6892 0.6889 0.7956 0.109 Uiso calc R 1 1
H H11B 0.7533 0.6796 0.9593 0.109 Uiso calc R 1 1
C C12 0.5502(10) 0.6128(4) 0.8685(10) 0.119(3) Uani d . 1 1
H H12A 0.4694 0.6110 0.7759 0.143 Uiso calc R 1 1
H H12B 0.6262 0.5711 0.8762 0.143 Uiso calc R 1 1
C C13 0.4638(11) 0.6046(3) 0.9654(10) 0.119(3) Uani d . 1 1
H H13A 0.5442 0.5940 1.0557 0.143 Uiso calc R 1 1
H H13B 0.3885 0.5625 0.9396 0.143 Uiso calc R 1 1
C C14 -0.3187(7) 1.0502(3) 1.1266(6) 0.0678(13) Uani d . 1 1
H H14A -0.3689 1.0106 1.1649 0.102 Uiso calc R 1 1
H H14B -0.3884 1.0934 1.1179 0.102 Uiso calc R 1 1
H H14C -0.2076 1.0605 1.1877 0.102 Uiso calc R 1 1
H H1 0.085(5) 0.732(2) 1.084(4) 0.043(11) Uiso d . 1 1

loop_
_atom_site_aniso_label
_atom_site_aniso_U_11
_atom_site_aniso_U_22
_atom_site_aniso_U_33
_atom_site_aniso_U_12
_atom_site_aniso_U_13
_atom_site_aniso_U_23
S1 0.0856(10) 0.0478(7) 0.0731(9) -0.0160(6) 0.0266(7) 0.0031(5)
O1 0.124(3) 0.0583(19) 0.0390(16) -0.0046(18) 0.0422(17) -0.0021(13)
O2 0.0632(19) 0.0547(18) 0.070(2) 0.0078(15) 0.0152(15) 0.0078(15)
N1 0.064(2) 0.0447(19) 0.0374(17) -0.0028(15) 0.0268(16) -0.0016(14)
N2 0.094(3) 0.042(2) 0.133(4) -0.009(2) 0.075(3) -0.019(2)
C1 0.049(2) 0.042(2) 0.0356(19) -0.0123(16) 0.0146(16) 0.0004(15)
C2 0.062(2) 0.063(3) 0.032(2) -0.008(2) 0.0096(17) 0.0012(18)
C3 0.060(3) 0.065(3) 0.044(2) 0.001(2) 0.0033(19) 0.012(2)
C4 0.043(2) 0.046(2) 0.055(2) -0.0077(17) 0.0115(17) 0.0005(18)
C5 0.062(2) 0.050(2) 0.040(2) -0.0004(19) 0.0181(18) -0.0006(17)
C6 0.064(2) 0.048(2) 0.033(2) 0.0011(19) 0.0133(17) 0.0059(16)
C7 0.064(2) 0.047(2) 0.0309(19) -0.0177(18) 0.0199(17) -0.0060(16)
C8 0.070(3) 0.044(2) 0.042(2) -0.0095(19) 0.0253(19) -0.0063(16)
C9 0.103(5) 0.054(3) 0.175(7) -0.021(3) 0.084(5) -0.028(4)
C10 0.084(4) 0.079(4) 0.174(7) -0.015(3) 0.075(5) -0.011(4)
C11 0.064(3) 0.095(4) 0.124(5) 0.012(3) 0.041(3) -0.005(4)
C12 0.094(5) 0.088(5) 0.189(8) 0.018(4) 0.064(5) -0.036(5)
C13 0.142(6) 0.055(3) 0.195(9) 0.010(4) 0.105(6) -0.010(4)
C14 0.069(3) 0.053(3) 0.087(4) 0.004(2) 0.031(3) -0.006(2)

loop_
_atom_type_symbol
_atom_type_description
_atom_type_scat_dispersion_real
_atom_type_scat_dispersion_imag
_atom_type_scat_source
C C 0.0033 0.0016 'International Tables Vol C Tables 4.2.6.8 and 6.1.1.4'
H H 0.0000 0.0000 'International Tables Vol C Tables 4.2.6.8 and 6.1.1.4'
N N 0.0061 0.0033 'International Tables Vol C Tables 4.2.6.8 and 6.1.1.4'
O O 0.0106 0.0060 'International Tables Vol C Tables 4.2.6.8 and 6.1.1.4'
S S 0.1246 0.1234 'International Tables Vol C Tables 4.2.6.8 and 6.1.1.4'

loop_
_geom_angle_atom_site_label_1
_geom_angle_atom_site_label_2
_geom_angle_atom_site_label_3
_geom_angle
C4 O2 C14 117.8(3)
C7 N1 C8 122.2(3)
C7 N1 H1 117(3)
C8 N1 H1 115(3)
C8 N2 C9 125.8(4)
C8 N2 C13 122.0(4)
C9 N2 C13 111.3(5)
C2 C1 C6 117.9(4)
C2 C1 C7 118.1(3)
C6 C1 C7 123.9(3)
C3 C2 C1 120.8(4)
C3 C2 H2 119.6
C1 C2 H2 119.6
C2 C3 C4 121.0(4)
C2 C3 H3 119.5
C4 C3 H3 119.5
O2 C4 C5 124.9(4)
O2 C4 C3 116.1(4)
C5 C4 C3 119.0(4)
C4 C5 C6 119.9(4)
C4 C5 H5 120.0
C6 C5 H5 120.0
C5 C6 C1 121.4(4)
C5 C6 H6 119.3
C1 C6 H6 119.3
O1 C7 N1 120.0(4)
O1 C7 C1 122.1(4)
N1 C7 C1 117.9(3)
N2 C8 N1 115.7(3)
N2 C8 S1 125.9(3)
N1 C8 S1 118.4(3)
C10 C9 N2 112.9(6)
C10 C9 H9A 109.0
N2 C9 H9A 109.0
C10 C9 H9B 109.0
N2 C9 H9B 109.0
H9A C9 H9B 107.8
C9 C10 C11 113.3(6)
C9 C10 H10A 108.9
C11 C10 H10A 108.9
C9 C10 H10B 108.9
C11 C10 H10B 108.9
H10A C10 H10B 107.7
C12 C11 C10 110.2(5)
C12 C11 H11A 109.6
C10 C11 H11A 109.6
C12 C11 H11B 109.6
C10 C11 H11B 109.6
H11A C11 H11B 108.1
C13 C12 C11 115.8(6)
C13 C12 H12A 108.3
C11 C12 H12A 108.3
C13 C12 H12B 108.3
C11 C12 H12B 108.3
H12A C12 H12B 107.4
C12 C13 N2 113.8(6)
C12 C13 H13A 108.8
N2 C13 H13A 108.8
C12 C13 H13B 108.8
N2 C13 H13B 108.8
H13A C13 H13B 107.7
O2 C14 H14A 109.5
O2 C14 H14B 109.5
H14A C14 H14B 109.5
O2 C14 H14C 109.5
H14A C14 H14C 109.5
H14B C14 H14C 109.5

loop_
_geom_bond_atom_site_label_1
_geom_bond_atom_site_label_2
_geom_bond_distance
S1 C8 1.651(4)
O1 C7 1.226(4)
O2 C4 1.356(5)
O2 C14 1.421(6)
N1 C7 1.352(5)
N1 C8 1.430(5)
N1 H1 0.84(4)
N2 C8 1.323(6)
N2 C9 1.487(6)
N2 C13 1.497(7)
C1 C2 1.386(6)
C1 C6 1.387(5)
C1 C7 1.484(6)
C2 C3 1.367(6)
C2 H2 0.9300
C3 C4 1.386(6)
C3 H3 0.9300
C4 C5 1.377(6)
C5 C6 1.381(6)
C5 H5 0.9300
C6 H6 0.9300
C9 C10 1.385(9)
C9 H9A 0.9700
C9 H9B 0.9700
C10 C11 1.521(8)
C10 H10A 0.9700
C10 H10B 0.9700
C11 C12 1.511(9)
C11 H11A 0.9700
C11 H11B 0.9700
C12 C13 1.358(10)
C12 H12A 0.9700
C12 H12B 0.9700
C13 H13A 0.9700
C13 H13B 0.9700
C14 H14A 0.9600
C14 H14B 0.9600
C14 H14C 0.9600

loop_
_geom_hbond_atom_site_label_D
_geom_hbond_atom_site_label_H
_geom_hbond_atom_site_label_A
_geom_hbond_site_symmetry_A
_geom_hbond_distance_DH
_geom_hbond_distance_HA
_geom_hbond_distance_DA
_geom_hbond_angle_DHA
N1 H1 O1 4_565 0.84(4) 2.12(4) 2.897(4) 154(4)
C6 H6 O1 4_565 0.93 2.40 3.294(5) 160
C10 H10A Cg 1_655 0.97 2.890 3.851(8) 170

loop_
_geom_torsion_atom_site_label_1
_geom_torsion_atom_site_label_2
_geom_torsion_atom_site_label_3
_geom_torsion_atom_site_label_4
_geom_torsion
C6 C1 C2 C3 -0.5(6)
C7 C1 C2 C3 -178.3(4)
C1 C2 C3 C4 0.3(7)
C14 O2 C4 C5 -1.5(6)
C14 O2 C4 C3 180.0(4)
C2 C3 C4 O2 178.7(4)
C2 C3 C4 C5 0.0(6)
O2 C4 C5 C6 -178.6(4)
C3 C4 C5 C6 -0.1(6)
C4 C5 C6 C1 -0.2(6)
C2 C1 C6 C5 0.5(6)
C7 C1 C6 C5 178.1(4)
C8 N1 C7 O1 -9.5(6)
C8 N1 C7 C1 171.5(3)
C2 C1 C7 O1 8.6(6)
C6 C1 C7 O1 -169.0(4)
C2 C1 C7 N1 -172.4(4)
C6 C1 C7 N1 10.0(6)
C9 N2 C8 N1 7.8(8)
C13 N2 C8 N1 176.1(6)
C9 N2 C8 S1 -168.8(5)
C13 N2 C8 S1 -0.6(9)
C7 N1 C8 N2 74.8(6)
C7 N1 C8 S1 -108.2(4)
C8 N2 C9 C10 -137.5(7)
C13 N2 C9 C10 53.2(9)
N2 C9 C10 C11 -53.7(9)
C9 C10 C11 C12 48.7(9)
C10 C11 C12 C13 -47.0(10)
C11 C12 C13 N2 49.2(11)
C8 N2 C13 C12 139.6(7)
C9 N2 C13 C12 -50.6(10)
